data_7238756
loop_
_publ_author_name
'Karak, Debasis'
'Lohar, Sisir'
'Banerjee, Arnab'
'Sahana, Animesh'
'Hauli, Ipsit'
'Mukhopadhyay, Subhra Kanti'
'Sanmart\'in Matalobos, Jes\'us'
'Das, Debasis'

_publ_section_title
;
 Interaction of soft donor sites with a hard metal ion:
 crystallographically characterized blue emitting fluorescent probe for
 Al(iii) with cell staining studies
;
_journal_issue 32
_journal_name_full 'RSC Advances'
_journal_page_first 12447
_journal_paper_doi 10.1039/c2ra21911e
_journal_volume 2
_journal_year 2012
_chemical_compound_source 'synthesis as described'
_chemical_formula_moiety 'C25 H21 N O S2'
_chemical_formula_sum 'C25 H21 N O S2'
_chemical_formula_weight 415.57
_space_group_crystal_system monoclinic
_space_group_IT_number 14
_space_group_name_Hall '-P 2ybc'
_space_group_name_H-M_alt 'P 1 21/c 1'
_atom_sites_solution_hydrogens geom
_atom_sites_solution_primary direct
_atom_sites_solution_secondary difmap
_audit_creation_date 2011-02-25T13:11:04-00:00
_audit_creation_method 'WinGX routine CIF_UPDATE'
_cell_angle_alpha 90
_cell_angle_beta 108.579(3)
_cell_angle_gamma 90
_cell_formula_units_Z 4
_cell_length_a 20.4426(45)
_cell_length_b 7.4570(17)
_cell_length_c 13.7891(30)
_cell_measurement_reflns_used 2411
_cell_measurement_temperature 100(2)
_cell_measurement_theta_max 24.61
_cell_measurement_theta_min 2.92
_cell_measurement_wavelength 0.71073
_cell_volume 1992.5(8)
_computing_cell_refinement 'BRUKER Smart'
_computing_data_collection 'BRUKER Smart'
_computing_data_reduction 'BRUKER Saint'
_computing_molecular_graphics 'Ortep-3 for Windows (Farrugia, 1997)'
_computing_publication_material 'WinGX publication routines (Farrugia, 1999)'
_computing_structure_refinement 'SHELXL-97 (Sheldrick, 2008)'
_computing_structure_solution 'SIR97 (Altomare et all, 1999)'
_diffrn_ambient_temperature 100(2)
_diffrn_measured_fraction_theta_full 0.998
_diffrn_measured_fraction_theta_max 0.998
_diffrn_measurement_device_type 'Smart-CCD-1000 BRUKER'
_diffrn_measurement_method 'omega scans'
_diffrn_radiation_monochromator graphite
_diffrn_radiation_probe x-ray
_diffrn_radiation_source 'fine-focus sealed tube'
_diffrn_radiation_type MoK\a
_diffrn_radiation_wavelength 0.7107
_diffrn_reflns_av_R_equivalents 0.0739
_diffrn_reflns_av_unetI/netI 0.0598
_diffrn_reflns_limit_h_max 24
_diffrn_reflns_limit_h_min -25
_diffrn_reflns_limit_k_max 9
_diffrn_reflns_limit_k_min 0
_diffrn_reflns_limit_l_max 17
_diffrn_reflns_limit_l_min 0
_diffrn_reflns_number 21963
_diffrn_reflns_theta_full 26.45
_diffrn_reflns_theta_max 26.45
_diffrn_reflns_theta_min 2.1
_exptl_absorpt_coefficient_mu 0.284
_exptl_absorpt_correction_T_max 1
_exptl_absorpt_correction_T_min 0.8361
_exptl_absorpt_correction_type multi-scan
_exptl_absorpt_process_details 'BRUKER SADABS'
_exptl_crystal_colour colourless
_exptl_crystal_density_diffrn 1.385
_exptl_crystal_density_method 'not measured'
_exptl_crystal_description prism
_exptl_crystal_F_000 872
_exptl_crystal_size_max 0.43
_exptl_crystal_size_mid 0.25
_exptl_crystal_size_min 0.07
_refine_diff_density_max 0.34
_refine_diff_density_min -0.326
_refine_diff_density_rms 0.067
_refine_ls_extinction_method none
_refine_ls_goodness_of_fit_ref 0.974
_refine_ls_hydrogen_treatment mixed
_refine_ls_matrix_type full
_refine_ls_number_parameters 265
_refine_ls_number_reflns 4109
_refine_ls_number_restraints 0
_refine_ls_restrained_S_all 0.974
_refine_ls_R_factor_all 0.0824
_refine_ls_R_factor_gt 0.0457
_refine_ls_shift/su_max 0
_refine_ls_shift/su_mean 0
_refine_ls_structure_factor_coef Fsqd
_refine_ls_weighting_details 'calc w=1/[\s^2^(Fo^2^)+(0.0390P)^2^+2.3019P] where P=(Fo^2^+2Fc^2^)/3'
_refine_ls_weighting_scheme calc
_refine_ls_wR_factor_gt 0.0936
_refine_ls_wR_factor_ref 0.1081
_reflns_number_gt 2828
_reflns_number_total 4109
_reflns_threshold_expression >2\s(I)
_cod_data_source_file c2ra21911e.txt
_cod_data_source_block be17je1n
_cod_depositor_comments
;
The following automatic conversions were performed:

data name '_diffrn_radiation_monochromador' was replaced with
'_diffrn_radiation_monochromator' as specified in the replacement
file
'/home/saulius/struct/COD-crude-data/automatic-downloads/DataCite-retrospective/RSC/depositions/lib/lists/replacement-tags.lst'.

Automatic conversion script
Id: cif_correct_tags 6909 2019-04-08 15:41:33Z antanas 
;
_cod_database_code 7238756

loop_
_space_group_symop_operation_xyz
'x, y, z'
'-x, y+1/2, -z+1/2'
'-x, -y, -z'
'x, -y-1/2, z-1/2'

loop_
_atom_site_label
_atom_site_type_symbol
_atom_site_fract_x
_atom_site_fract_y
_atom_site_fract_z
_atom_site_U_iso_or_equiv
_atom_site_adp_type
_atom_site_occupancy
_atom_site_symmetry_multiplicity
_atom_site_calc_flag
_atom_site_refinement_flags
C1 C 0.06274(12) 0.8958(3) 0.35210(18) 0.0151(5) Uani 1 1 d .
O1 O 0.12630(9) 0.8991(2) 0.34331(13) 0.0191(4) Uani 1 1 d .
H1W H 0.1523(14) 0.838(4) 0.395(2) 0.023 Uiso 1 1 d .
C2 C 0.01098(13) 0.9846(3) 0.27416(18) 0.0173(5) Uani 1 1 d .
H2 H 0.0225 1.0454 0.2212 0.021 Uiso 1 1 calc R
C3 C -0.05526(13) 0.9833(3) 0.27495(19) 0.0183(6) Uani 1 1 d .
H3 H -0.0899 1.0422 0.2216 0.022 Uiso 1 1 calc R
C4 C -0.07389(12) 0.8960(3) 0.35344(18) 0.0153(5) Uani 1 1 d .
C5 C -0.14299(13) 0.8987(3) 0.3537(2) 0.0196(6) Uani 1 1 d .
H5 H -0.1774 0.9554 0.2992 0.023 Uiso 1 1 calc R
C6 C -0.16092(13) 0.8205(3) 0.4315(2) 0.0209(6) Uani 1 1 d .
H6 H -0.2074 0.8237 0.4315 0.025 Uiso 1 1 calc R
C7 C -0.10997(13) 0.7362(3) 0.5109(2) 0.0186(6) Uani 1 1 d .
H7 H -0.1221 0.6829 0.5653 0.022 Uiso 1 1 calc R
C8 C -0.04323(12) 0.7287(3) 0.51176(19) 0.0155(5) Uani 1 1 d .
H8 H -0.01 0.6683 0.5661 0.019 Uiso 1 1 calc R
C9 C -0.02245(12) 0.8089(3) 0.43362(18) 0.0131(5) Uani 1 1 d .
C10 C 0.04773(12) 0.8083(3) 0.43161(18) 0.0133(5) Uani 1 1 d .
C11 C 0.10182(12) 0.7180(3) 0.50956(18) 0.0140(5) Uani 1 1 d .
H11 H 0.0914 0.6603 0.5643 0.017 Uiso 1 1 calc R
N12 N 0.16425(10) 0.7141(3) 0.50639(15) 0.0143(4) Uani 1 1 d .
C13 C 0.21751(12) 0.6261(3) 0.58200(18) 0.0148(5) Uani 1 1 d .
C14 C 0.22346(13) 0.6232(3) 0.68552(18) 0.0170(5) Uani 1 1 d .
H14 H 0.1895 0.6798 0.7086 0.02 Uiso 1 1 calc R
C15 C 0.27878(13) 0.5380(3) 0.75443(19) 0.0187(6) Uani 1 1 d .
H15 H 0.2826 0.5351 0.8249 0.022 Uiso 1 1 calc R
C16 C 0.32891(13) 0.4563(3) 0.72119(19) 0.0174(5) Uani 1 1 d .
H16 H 0.3673 0.3998 0.7694 0.021 Uiso 1 1 calc R
C17 C 0.32340(12) 0.4566(3) 0.61851(19) 0.0162(5) Uani 1 1 d .
H17 H 0.3576 0.3993 0.5961 0.019 Uiso 1 1 calc R
C18 C 0.26752(12) 0.5411(3) 0.54825(17) 0.0133(5) Uani 1 1 d .
S19 S 0.24964(3) 0.54587(9) 0.41418(5) 0.01825(17) Uani 1 1 d .
C20 C 0.32054(12) 0.4272(3) 0.39248(19) 0.0170(5) Uani 1 1 d .
H20A H 0.3322 0.3217 0.4384 0.02 Uiso 1 1 calc R
H20B H 0.306 0.3829 0.3211 0.02 Uiso 1 1 calc R
C21 C 0.38443(12) 0.5430(3) 0.41096(19) 0.0179(6) Uani 1 1 d .
H21A H 0.4015 0.5781 0.484 0.022 Uiso 1 1 calc R
H21B H 0.3719 0.6539 0.3697 0.022 Uiso 1 1 calc R
S22 S 0.45254(3) 0.42918(9) 0.37819(5) 0.01943(17) Uani 1 1 d .
C23 C 0.42992(12) 0.4525(3) 0.24425(18) 0.0151(5) Uani 1 1 d .
C24 C 0.37182(13) 0.5398(3) 0.18183(19) 0.0173(5) Uani 1 1 d .
H24 H 0.3396 0.5915 0.2104 0.021 Uiso 1 1 calc R
C25 C 0.36088(14) 0.5514(3) 0.0769(2) 0.0216(6) Uani 1 1 d .
H25 H 0.3208 0.61 0.034 0.026 Uiso 1 1 calc R
C26 C 0.40754(13) 0.4790(3) 0.03487(19) 0.0211(6) Uani 1 1 d .
H26 H 0.4002 0.4897 -0.0365 0.025 Uiso 1 1 calc R
C27 C 0.46505(13) 0.3907(4) 0.0968(2) 0.0225(6) Uani 1 1 d .
H27 H 0.4969 0.3388 0.0677 0.027 Uiso 1 1 calc R
C28 C 0.47650(13) 0.3773(3) 0.20059(19) 0.0189(6) Uani 1 1 d .
H28 H 0.5163 0.3167 0.2426 0.023 Uiso 1 1 calc R

loop_
_atom_site_aniso_label
_atom_site_aniso_U_11
_atom_site_aniso_U_22
_atom_site_aniso_U_33
_atom_site_aniso_U_23
_atom_site_aniso_U_13
_atom_site_aniso_U_12
C1 0.0170(13) 0.0110(12) 0.0176(13) -0.0025(10) 0.0061(10) -0.0002(10)
O1 0.0194(10) 0.0206(10) 0.0189(10) 0.0050(8) 0.0084(8) 0.0031(8)
C2 0.0260(14) 0.0137(13) 0.0122(12) 0.0007(10) 0.0063(11) 0.0007(11)
C3 0.0212(14) 0.0133(13) 0.0159(13) -0.0007(10) -0.0007(11) 0.0031(11)
C4 0.0168(13) 0.0099(12) 0.0165(13) -0.0040(10) 0.0015(10) -0.0017(10)
C5 0.0145(13) 0.0171(13) 0.0225(14) -0.0034(11) -0.0006(11) -0.0003(11)
C6 0.0164(13) 0.0156(13) 0.0299(15) -0.0034(11) 0.0061(12) -0.0039(11)
C7 0.0208(14) 0.0145(13) 0.0213(14) -0.0007(11) 0.0079(11) -0.0018(11)
C8 0.0161(13) 0.0110(12) 0.0197(13) 0.0004(10) 0.0061(10) 0.0010(10)
C9 0.0162(13) 0.0084(12) 0.0136(12) -0.0054(10) 0.0033(10) -0.0005(10)
C10 0.0167(13) 0.0088(12) 0.0130(12) -0.0006(10) 0.0028(10) -0.0004(10)
C11 0.0169(13) 0.0116(12) 0.0132(12) -0.0022(10) 0.0044(10) -0.0002(10)
N12 0.0151(11) 0.0128(11) 0.0147(10) -0.0012(8) 0.0041(9) 0.0015(9)
C13 0.0157(13) 0.0118(12) 0.0171(13) 0.0013(10) 0.0054(10) -0.0011(10)
C14 0.0186(13) 0.0164(13) 0.0178(13) 0.0009(11) 0.0083(11) 0.0016(11)
C15 0.0225(14) 0.0182(13) 0.0154(13) 0.0019(11) 0.0060(11) 0.0015(11)
C16 0.0165(13) 0.0140(13) 0.0196(13) 0.0022(11) 0.0029(10) 0.0009(11)
C17 0.0143(12) 0.0131(13) 0.0225(13) -0.0015(10) 0.0075(10) 0.0002(10)
C18 0.0133(12) 0.0135(12) 0.0139(12) 0.0001(10) 0.0053(10) -0.0018(10)
S19 0.0139(3) 0.0271(4) 0.0139(3) -0.0012(3) 0.0046(2) 0.0039(3)
C20 0.0140(13) 0.0215(14) 0.0161(12) -0.0035(11) 0.0056(10) 0.0026(11)
C21 0.0153(13) 0.0224(14) 0.0172(13) -0.0060(11) 0.0069(10) 0.0017(11)
S22 0.0126(3) 0.0290(4) 0.0166(3) 0.0002(3) 0.0045(3) 0.0033(3)
C23 0.0159(12) 0.0143(13) 0.0163(12) -0.0014(10) 0.0066(10) -0.0048(10)
C24 0.0179(13) 0.0151(13) 0.0194(13) -0.0016(11) 0.0069(11) 0.0012(11)
C25 0.0228(14) 0.0167(13) 0.0228(14) 0.0030(11) 0.0035(11) 0.0001(11)
C26 0.0288(15) 0.0197(14) 0.0171(13) 0.0003(11) 0.0107(12) -0.0050(12)
C27 0.0224(14) 0.0225(14) 0.0264(15) -0.0029(12) 0.0130(12) -0.0007(12)
C28 0.0162(13) 0.0183(14) 0.0231(14) -0.0006(11) 0.0075(11) 0.0009(11)

loop_
_atom_type_symbol
_atom_type_description
_atom_type_scat_dispersion_real
_atom_type_scat_dispersion_imag
_atom_type_scat_source
C C 0.0033 0.0016 'International Tables Vol C Tables 4.2.6.8 and 6.1.1.4'
H H 0 0 'International Tables Vol C Tables 4.2.6.8 and 6.1.1.4'
N N 0.0061 0.0033 'International Tables Vol C Tables 4.2.6.8 and 6.1.1.4'
O O 0.0106 0.006 'International Tables Vol C Tables 4.2.6.8 and 6.1.1.4'
Al Al 0.0645 0.0514 'International Tables Vol C Tables 4.2.6.8 and 6.1.1.4'
S S 0.1246 0.1234 'International Tables Vol C Tables 4.2.6.8 and 6.1.1.4'

loop_
_geom_angle_atom_site_label_1
_geom_angle_atom_site_label_2
_geom_angle_atom_site_label_3
_geom_angle
O1 C1 C10 122.8(2)
O1 C1 C2 115.8(2)
C10 C1 C2 121.4(2)
C1 O1 H1W 105.6(18)
C3 C2 C1 119.9(2)
C3 C2 H2 120.1
C1 C2 H2 120.1
C2 C3 C4 121.5(2)
C2 C3 H3 119.3
C4 C3 H3 119.3
C5 C4 C3 120.6(2)
C5 C4 C9 119.8(2)
C3 C4 C9 119.6(2)
C6 C5 C4 120.9(2)
C6 C5 H5 119.6
C4 C5 H5 119.6
C5 C6 C7 119.1(2)
C5 C6 H6 120.5
C7 C6 H6 120.5
C8 C7 C6 121.4(2)
C8 C7 H7 119.3
C6 C7 H7 119.3
C7 C8 C9 121.4(2)
C7 C8 H8 119.3
C9 C8 H8 119.3
C8 C9 C4 117.4(2)
C8 C9 C10 123.8(2)
C4 C9 C10 118.8(2)
C1 C10 C11 119.8(2)
C1 C10 C9 118.9(2)
C11 C10 C9 121.2(2)
N12 C11 C10 121.2(2)
N12 C11 H11 119.4
C10 C11 H11 119.4
C11 N12 C13 121.7(2)
C14 C13 C18 119.8(2)
C14 C13 N12 124.1(2)
C18 C13 N12 116.0(2)
C15 C14 C13 119.9(2)
C15 C14 H14 120.1
C13 C14 H14 120.1
C14 C15 C16 120.3(2)
C14 C15 H15 119.9
C16 C15 H15 119.9
C17 C16 C15 120.6(2)
C17 C16 H16 119.7
C15 C16 H16 119.7
C16 C17 C18 119.6(2)
C16 C17 H17 120.2
C18 C17 H17 120.2
C17 C18 C13 119.8(2)
C17 C18 S19 126.00(19)
C13 C18 S19 114.11(18)
C18 S19 C20 104.75(12)
C21 C20 S19 112.75(18)
C21 C20 H20A 109
S19 C20 H20A 109
C21 C20 H20B 109
S19 C20 H20B 109
H20A C20 H20B 107.8
C20 C21 S22 112.38(17)
C20 C21 H21A 109.1
S22 C21 H21A 109.1
C20 C21 H21B 109.1
S22 C21 H21B 109.1
H21A C21 H21B 107.9
C23 S22 C21 104.46(12)
C24 C23 C28 119.2(2)
C24 C23 S22 125.66(19)
C28 C23 S22 115.14(19)
C23 C24 C25 119.7(2)
C23 C24 H24 120.2
C25 C24 H24 120.2
C26 C25 C24 120.6(2)
C26 C25 H25 119.7
C24 C25 H25 119.7
C25 C26 C27 119.7(2)
C25 C26 H26 120.2
C27 C26 H26 120.2
C28 C27 C26 120.4(2)
C28 C27 H27 119.8
C26 C27 H27 119.8
C27 C28 C23 120.4(2)
C27 C28 H28 119.8
C23 C28 H28 119.8

loop_
_geom_bond_atom_site_label_1
_geom_bond_atom_site_label_2
_geom_bond_distance
C1 O1 1.343(3)
C1 C10 1.391(3)
C1 C2 1.410(3)
O1 H1W 0.87(3)
C2 C3 1.358(3)
C2 H2 0.95
C3 C4 1.415(3)
C3 H3 0.95
C4 C5 1.414(3)
C4 C9 1.418(3)
C5 C6 1.369(4)
C5 H5 0.95
C6 C7 1.397(4)
C6 H6 0.95
C7 C8 1.361(3)
C7 H7 0.95
C8 C9 1.411(3)
C8 H8 0.95
C9 C10 1.444(3)
C10 C11 1.440(3)
C11 N12 1.291(3)
C11 H11 0.95
N12 C13 1.407(3)
C13 C14 1.394(3)
C13 C18 1.402(3)
C14 C15 1.379(3)
C14 H14 0.95
C15 C16 1.389(3)
C15 H15 0.95
C16 C17 1.384(3)
C16 H16 0.95
C17 C18 1.391(3)
C17 H17 0.95
C18 S19 1.767(2)
S19 C20 1.803(2)
C20 C21 1.518(3)
C20 H20A 0.99
C20 H20B 0.99
C21 S22 1.807(2)
C21 H21A 0.99
C21 H21B 0.99
S22 C23 1.764(2)
C23 C24 1.387(3)
C23 C28 1.396(3)
C24 C25 1.395(4)
C24 H24 0.95
C25 C26 1.374(4)
C25 H25 0.95
C26 C27 1.381(4)
C26 H26 0.95
C27 C28 1.378(4)
C27 H27 0.95
C28 H28 0.95

loop_
_geom_torsion_atom_site_label_1
_geom_torsion_atom_site_label_2
_geom_torsion_atom_site_label_3
_geom_torsion_atom_site_label_4
_geom_torsion
O1 C1 C2 C3 177.9(2)
C10 C1 C2 C3 -1.1(4)
C1 C2 C3 C4 0.8(4)
C2 C3 C4 C5 179.0(2)
C2 C3 C4 C9 0.4(4)
C3 C4 C5 C6 -177.4(2)
C9 C4 C5 C6 1.1(4)
C4 C5 C6 C7 -0.5(4)
C5 C6 C7 C8 -0.6(4)
C6 C7 C8 C9 1.2(4)
C7 C8 C9 C4 -0.6(3)
C7 C8 C9 C10 178.7(2)
C5 C4 C9 C8 -0.5(3)
C3 C4 C9 C8 178.1(2)
C5 C4 C9 C10 -179.9(2)
C3 C4 C9 C10 -1.4(3)
O1 C1 C10 C11 0.7(4)
C2 C1 C10 C11 179.6(2)
O1 C1 C10 C9 -178.8(2)
C2 C1 C10 C9 0.2(4)
C8 C9 C10 C1 -178.3(2)
C4 C9 C10 C1 1.1(3)
C8 C9 C10 C11 2.2(4)
C4 C9 C10 C11 -178.4(2)
C1 C10 C11 N12 -1.1(4)
C9 C10 C11 N12 178.4(2)
C10 C11 N12 C13 -179.9(2)
C11 N12 C13 C14 -36.8(4)
C11 N12 C13 C18 144.7(2)
C18 C13 C14 C15 0.5(4)
N12 C13 C14 C15 -177.9(2)
C13 C14 C15 C16 0.5(4)
C14 C15 C16 C17 -1.2(4)
C15 C16 C17 C18 0.7(4)
C16 C17 C18 C13 0.3(4)
C16 C17 C18 S19 -176.70(19)
C14 C13 C18 C17 -0.9(4)
N12 C13 C18 C17 177.6(2)
C14 C13 C18 S19 176.42(19)
N12 C13 C18 S19 -5.0(3)
C17 C18 S19 C20 -2.2(3)
C13 C18 S19 C20 -179.40(18)
C18 S19 C20 C21 -80.8(2)
S19 C20 C21 S22 -174.88(13)
C20 C21 S22 C23 81.1(2)
C21 S22 C23 C24 -0.2(2)
C21 S22 C23 C28 178.61(19)
C28 C23 C24 C25 -0.1(4)
S22 C23 C24 C25 178.7(2)
C23 C24 C25 C26 -0.8(4)
C24 C25 C26 C27 1.4(4)
C25 C26 C27 C28 -1.1(4)
C26 C27 C28 C23 0.2(4)
C24 C23 C28 C27 0.4(4)
S22 C23 C28 C27 -178.6(2)
